data_4516370
loop_
_publ_author_name
'Fandaruff, Cinira'
'Chelazzi, Laura'
'Braga, Dario'
'Cuffini, Silvia Lucia'
'Silva, Marcos Ant\^onio Segatto'
'Resende, Jackson A. L. C.'
'Dichiarante, Elena'
'Grepioni, Fabrizia'

_publ_section_title
;
 Isomorphous Salts of Anti-HIV Saquinavir Mesylate: Exploring the Effect
 of Anion-Exchange on Its Solid-State and Dissolution Properties
;
_journal_issue 11
_journal_name_full 'Crystal Growth &amp; Design'
_journal_page_first 5233
_journal_paper_doi 10.1021/acs.cgd.5b00696
_journal_volume 15
_journal_year 2015
_chemical_absolute_configuration syn
_chemical_formula_sum 'C38 H57 Cl N6 O8'
_chemical_formula_weight 761.34
_space_group_crystal_system monoclinic
_space_group_IT_number 4
_space_group_name_Hall 'P 2yb'
_space_group_name_H-M_alt 'P 1 21 1'
_atom_sites_solution_hydrogens mixed
_audit_creation_method SHELXL-2014/7
_cell_angle_alpha 90
_cell_angle_beta 111.617(12)
_cell_angle_gamma 90
_cell_formula_units_Z 2
_cell_length_a 14.2750(2)
_cell_length_b 9.6424(5)
_cell_length_c 16.008(2)
_cell_measurement_temperature 293(2)
_cell_volume 2048.5(3)
_computing_structure_refinement 'SHELXL-2014/7 (Sheldrick, 2014)'
_diffrn_ambient_temperature 293(2)
_diffrn_measured_fraction_theta_full 0.998
_diffrn_measured_fraction_theta_max 0.838
_diffrn_measurement_device_type 'Goniometer KM4/Xcalibur, detector: Sapphire3'
_diffrn_measurement_method 'omega scan'
_diffrn_radiation_type MoK\a
_diffrn_radiation_wavelength 0.71073
_diffrn_reflns_av_R_equivalents 0.0444
_diffrn_reflns_av_unetI/netI 0.1795
_diffrn_reflns_Laue_measured_fraction_full 0.998
_diffrn_reflns_Laue_measured_fraction_max 0.838
_diffrn_reflns_limit_h_max 12
_diffrn_reflns_limit_h_min -19
_diffrn_reflns_limit_k_max 12
_diffrn_reflns_limit_k_min -11
_diffrn_reflns_limit_l_max 21
_diffrn_reflns_limit_l_min -16
_diffrn_reflns_number 10092
_diffrn_reflns_point_group_measured_fraction_full 0.873
_diffrn_reflns_point_group_measured_fraction_max 0.692
_diffrn_reflns_theta_full 25.000
_diffrn_reflns_theta_max 29.364
_diffrn_reflns_theta_min 2.611
_diffrn_source 'Enhance (Mo) X-ray Source'
_exptl_absorpt_coefficient_mu 0.149
_exptl_crystal_colour colourless
_exptl_crystal_density_diffrn 1.234
_exptl_crystal_description prism
_exptl_crystal_F_000 816
_exptl_crystal_size_max 0.24
_exptl_crystal_size_mid 0.12
_exptl_crystal_size_min 0.08
_refine_diff_density_max 0.288
_refine_diff_density_min -0.227
_refine_diff_density_rms 0.048
_refine_ls_abs_structure_details
;
 Flack x determined using 859 quotients [(I+)-(I-)]/[(I+)+(I-)]
 (Parsons, Flack and Wagner, Acta Cryst. B69 (2013) 249-259).
;
_refine_ls_abs_structure_Flack 0.05(10)
_refine_ls_extinction_method none
_refine_ls_goodness_of_fit_ref 1.015
_refine_ls_hydrogen_treatment constr
_refine_ls_matrix_type full
_refine_ls_number_parameters 457
_refine_ls_number_reflns 7806
_refine_ls_number_restraints 1
_refine_ls_restrained_S_all 1.015
_refine_ls_R_factor_all 0.2140
_refine_ls_R_factor_gt 0.0965
_refine_ls_shift/su_max 0.000
_refine_ls_shift/su_mean 0.000
_refine_ls_structure_factor_coef Fsqd
_refine_ls_weighting_details 'w=1/[\s^2^(Fo^2^)+(0.0478P)^2^] where P=(Fo^2^+2Fc^2^)/3'
_refine_ls_weighting_scheme calc
_refine_ls_wR_factor_gt 0.1375
_refine_ls_wR_factor_ref 0.1847
_reflns_Friedel_coverage 0.563
_reflns_Friedel_fraction_full 0.730
_reflns_Friedel_fraction_max 0.529
_reflns_number_gt 3522
_reflns_number_total 7806
_reflns_threshold_expression 'I > 2\s(I)'
_cod_data_source_file cg5b00696_si_002.cif
_cod_data_source_block 2_SQVCl
_cod_original_sg_symbol_H-M 'P 21'
_cod_database_code 4516370
_shelx_shelxl_version_number 2014/7
_shelx_space_group_comment
;
The symmetry employed for this shelxl refinement is uniquely defined
by the following loop, which should always be used as a source of
symmetry information in preference to the above space-group names.
They are only intended as comments.
;

loop_
_space_group_symop_operation_xyz
'x, y, z'
'-x, y+1/2, -z'

loop_
_atom_site_label
_atom_site_type_symbol
_atom_site_fract_x
_atom_site_fract_y
_atom_site_fract_z
_atom_site_U_iso_or_equiv
_atom_site_adp_type
_atom_site_occupancy
_atom_site_site_symmetry_order
_atom_site_calc_flag
_atom_site_refinement_flags_posn
_atom_site_refinement_flags_adp
C1 C 0.0735(4) 0.0860(6) 0.2387(5) 0.062(3) Uani 1 1 d G .
H1 H 0.0182 0.0633 0.2534 0.075 Uiso 1 1 calc R U
C2 C 0.0883(6) 0.0199(6) 0.1673(5) 0.084(4) Uani 1 1 d G .
H2 H 0.0428 -0.0471 0.1343 0.100 Uiso 1 1 calc R U
C3 C 0.1710(7) 0.0538(8) 0.1454(4) 0.088(4) Uani 1 1 d G .
H3 H 0.1809 0.0095 0.0977 0.105 Uiso 1 1 calc R U
C4 C 0.2390(5) 0.1538(8) 0.1947(5) 0.080(4) Uani 1 1 d G .
H4 H 0.2944 0.1765 0.1800 0.095 Uiso 1 1 calc R U
C5 C 0.2243(4) 0.2200(6) 0.2661(5) 0.052(3) Uani 1 1 d G .
C9 C 0.1415(5) 0.1861(6) 0.2880(4) 0.049(3) Uani 1 1 d G .
C6 C 0.2912(7) 0.3227(10) 0.3206(7) 0.057(3) Uani 1 1 d . .
H6 H 0.3478 0.3480 0.3085 0.069 Uiso 1 1 calc R U
C7 C 0.2736(6) 0.3836(9) 0.3894(6) 0.046(2) Uani 1 1 d . .
H7 H 0.3151 0.4535 0.4233 0.055 Uiso 1 1 calc R U
C8 C 0.1890(6) 0.3364(8) 0.4078(5) 0.039(2) Uani 1 1 d . .
C10 C 0.1667(6) 0.3997(9) 0.4837(5) 0.034(2) Uani 1 1 d . .
C12 C 0.0635(6) 0.3831(8) 0.5762(5) 0.041(2) Uani 1 1 d . .
H12 H 0.0588 0.4842 0.5702 0.049 Uiso 1 1 calc R U
C13 C -0.0425(6) 0.3292(8) 0.5584(5) 0.040(2) Uani 1 1 d . .
H13A H -0.0427 0.2290 0.5528 0.048 Uiso 1 1 calc R U
H13B H -0.0610 0.3515 0.6094 0.048 Uiso 1 1 calc R U
C14 C -0.1202(6) 0.3895(9) 0.4745(6) 0.039(2) Uani 1 1 d . .
C16 C 0.1325(6) 0.3517(8) 0.6723(6) 0.038(2) Uani 1 1 d . .
C18 C 0.2434(6) 0.1802(8) 0.7762(5) 0.034(2) Uani 1 1 d . .
H18 H 0.2434 0.2506 0.8204 0.041 Uiso 1 1 calc R U
C19 C 0.1997(6) 0.0464(8) 0.7969(6) 0.045(2) Uani 1 1 d . .
H19A H 0.1843 -0.0164 0.7463 0.054 Uiso 1 1 calc R U
H19B H 0.2492 0.0020 0.8488 0.054 Uiso 1 1 calc R U
C20 C 0.1052(4) 0.0740(6) 0.8154(4) 0.046(2) Uani 1 1 d G .
C21 C 0.1133(4) 0.1278(7) 0.8984(4) 0.063(3) Uani 1 1 d G .
H21 H 0.1765 0.1449 0.9420 0.075 Uiso 1 1 calc R U
C22 C 0.0269(6) 0.1559(7) 0.9160(4) 0.075(3) Uani 1 1 d G .
H22 H 0.0322 0.1919 0.9715 0.090 Uiso 1 1 calc R U
C23 C -0.0676(5) 0.1302(8) 0.8508(6) 0.093(4) Uani 1 1 d G .
H23 H -0.1254 0.1490 0.8626 0.111 Uiso 1 1 calc R U
C24 C -0.0756(4) 0.0764(8) 0.7679(5) 0.093(4) Uani 1 1 d G .
H24 H -0.1388 0.0592 0.7242 0.112 Uiso 1 1 calc R U
C25 C 0.0108(5) 0.0483(6) 0.7502(4) 0.072(3) Uani 1 1 d G .
H25 H 0.0054 0.0123 0.6947 0.086 Uiso 1 1 calc R U
C26 C 0.3515(6) 0.1634(8) 0.7786(6) 0.046(2) Uani 1 1 d . .
H26 H 0.3501 0.1153 0.7242 0.055 Uiso 1 1 calc R U
C27 C 0.3971(6) 0.3063(8) 0.7827(5) 0.039(2) Uani 1 1 d . .
H27A H 0.3434 0.3711 0.7521 0.047 Uiso 1 1 calc R U
H27B H 0.4266 0.3346 0.8451 0.047 Uiso 1 1 calc R U
C29 C 0.4284(6) 0.3069(9) 0.6411(6) 0.047(2) Uani 1 1 d . .
H29A H 0.3732 0.3726 0.6195 0.056 Uiso 1 1 calc R U
H29B H 0.4007 0.2146 0.6250 0.056 Uiso 1 1 calc R U
C30 C 0.5024(6) 0.3357(8) 0.5950(5) 0.042(2) Uani 1 1 d . .
H30 H 0.4674 0.3129 0.5314 0.051 Uiso 1 1 calc R U
C31 C 0.5326(7) 0.4849(8) 0.5985(6) 0.050(3) Uani 1 1 d . .
H31A H 0.5643 0.5136 0.6607 0.061 Uiso 1 1 calc R U
H31B H 0.4730 0.5415 0.5707 0.061 Uiso 1 1 calc R U
C32 C 0.6057(8) 0.5075(9) 0.5499(7) 0.060(3) Uani 1 1 d . .
H32A H 0.6262 0.6041 0.5551 0.072 Uiso 1 1 calc R U
H32B H 0.5721 0.4863 0.4866 0.072 Uiso 1 1 calc R U
C33 C 0.6984(7) 0.4159(8) 0.5895(7) 0.057(3) Uani 1 1 d . .
H33A H 0.7430 0.4299 0.5568 0.068 Uiso 1 1 calc R U
H33B H 0.7347 0.4409 0.6518 0.068 Uiso 1 1 calc R U
C34 C 0.6672(7) 0.2662(8) 0.5835(6) 0.050(3) Uani 1 1 d . .
H34A H 0.7266 0.2091 0.6108 0.060 Uiso 1 1 calc R U
H34B H 0.6364 0.2399 0.5208 0.060 Uiso 1 1 calc R U
C35 C 0.5926(6) 0.2378(8) 0.6303(6) 0.042(2) Uani 1 1 d . .
H35 H 0.5673 0.1431 0.6146 0.050 Uiso 1 1 calc R U
C36 C 0.6393(6) 0.2464(8) 0.7328(5) 0.038(2) Uani 1 1 d . .
H36A H 0.6927 0.1781 0.7544 0.046 Uiso 1 1 calc R U
H36B H 0.6695 0.3373 0.7496 0.046 Uiso 1 1 calc R U
C37 C 0.5647(6) 0.2225(8) 0.7791(5) 0.035(2) Uani 1 1 d . .
H37 H 0.5419 0.1258 0.7712 0.042 Uiso 1 1 calc R U
C38 C 0.6193(6) 0.2545(9) 0.8807(6) 0.042(2) Uani 1 1 d . .
C40 C 0.7308(9) 0.1464(12) 1.0255(7) 0.077(4) Uani 1 1 d . .
C41 C 0.6688(10) 0.1788(15) 1.0811(8) 0.123(5) Uani 1 1 d . .
H41A H 0.6300 0.2613 1.0586 0.185 Uiso 1 1 calc R U
H41B H 0.7125 0.1930 1.1425 0.185 Uiso 1 1 calc R U
H41C H 0.6242 0.1027 1.0779 0.185 Uiso 1 1 calc R U
C42 C 0.7752(11) 0.0011(13) 1.0467(8) 0.139(6) Uani 1 1 d . .
H42A H 0.7226 -0.0640 1.0417 0.208 Uiso 1 1 calc R U
H42B H 0.8247 -0.0010 1.1067 0.208 Uiso 1 1 calc R U
H42C H 0.8065 -0.0234 1.0049 0.208 Uiso 1 1 calc R U
C43 C 0.8155(8) 0.2476(13) 1.0439(7) 0.092(4) Uani 1 1 d . .
H43A H 0.8535 0.2255 1.0072 0.138 Uiso 1 1 calc R U
H43B H 0.8586 0.2426 1.1061 0.138 Uiso 1 1 calc R U
H43C H 0.7887 0.3397 1.0302 0.138 Uiso 1 1 calc R U
N1 N 0.1253(5) 0.2395(6) 0.3603(5) 0.0388(18) Uani 1 1 d . .
N11 N 0.0997(5) 0.3319(6) 0.5077(4) 0.0390(17) Uani 1 1 d . .
H11 H 0.0765 0.2544 0.4817 0.047 Uiso 1 1 calc R U
N15 N -0.1930(6) 0.3051(7) 0.4281(5) 0.055(2) Uani 1 1 d . .
H15A H -0.2414 0.3349 0.3813 0.067 Uiso 1 1 calc R U
H15B H -0.1922 0.2200 0.4444 0.067 Uiso 1 1 calc R U
N17 N 0.1817(5) 0.2292(6) 0.6869(4) 0.0363(17) Uani 1 1 d . .
H17 H 0.1763 0.1779 0.6415 0.044 Uiso 1 1 calc R U
N28 N 0.4763(4) 0.3174(6) 0.7418(4) 0.0347(16) Uani 1 1 d . .
H28 H 0.5033 0.4118 0.7547 0.042 Uiso 1 1 calc R U
N39 N 0.6655(5) 0.1461(7) 0.9289(5) 0.054(2) Uani 1 1 d . .
H39 H 0.6568 0.0677 0.9015 0.065 Uiso 1 1 calc R U
O1 O 0.2085(5) 0.5066(6) 0.5205(4) 0.0596(19) Uani 1 1 d . .
O2 O -0.1172(5) 0.5122(6) 0.4545(4) 0.0561(18) Uani 1 1 d . .
O3 O 0.1409(5) 0.4348(6) 0.7306(4) 0.073(2) Uani 1 1 d . .
O4 O 0.4124(4) 0.0885(7) 0.8555(5) 0.076(2) Uani 1 1 d . .
H4A H 0.3969 0.0872 0.9121 0.114 Uiso 1 1 d . U
O5 O 0.6239(5) 0.3745(6) 0.9063(4) 0.066(2) Uani 1 1 d . .
Cl1 Cl -0.4377(2) 0.3854(2) 0.3117(2) 0.0801(9) Uani 1 1 d . .
O3W O 0.6063(6) 0.6313(7) 0.9719(5) 0.089(2) Uani 1 1 d . .
O2W O 0.4757(6) 0.5962(6) 0.7761(5) 0.095(3) Uani 1 1 d . .
O1W O 0.5823(11) -0.1154(9) 0.8736(7) 0.223(7) Uani 1 1 d . .

loop_
_atom_site_aniso_label
_atom_site_aniso_U_11
_atom_site_aniso_U_22
_atom_site_aniso_U_33
_atom_site_aniso_U_23
_atom_site_aniso_U_13
_atom_site_aniso_U_12
C1 0.071(8) 0.063(6) 0.049(7) -0.003(5) 0.017(6) 0.011(6)
C2 0.079(9) 0.094(8) 0.060(8) -0.017(7) 0.005(7) 0.018(7)
C3 0.111(11) 0.102(10) 0.047(8) -0.007(7) 0.026(8) 0.032(8)
C4 0.081(9) 0.108(9) 0.061(8) 0.010(7) 0.040(7) 0.043(8)
C5 0.041(6) 0.076(7) 0.040(6) 0.007(5) 0.017(5) 0.021(6)
C9 0.047(6) 0.046(5) 0.047(7) -0.002(5) 0.010(5) 0.016(5)
C6 0.046(6) 0.069(6) 0.071(8) 0.029(6) 0.038(6) 0.020(6)
C7 0.038(6) 0.045(5) 0.066(7) 0.006(5) 0.032(5) -0.001(5)
C8 0.040(5) 0.035(5) 0.035(5) 0.012(4) 0.006(4) 0.017(4)
C10 0.038(5) 0.037(5) 0.033(5) 0.010(4) 0.019(4) 0.007(4)
C12 0.047(6) 0.034(4) 0.042(6) 0.001(4) 0.016(5) 0.007(5)
C13 0.038(5) 0.037(4) 0.042(6) 0.007(4) 0.011(4) 0.004(4)
C14 0.044(6) 0.037(5) 0.040(6) 0.005(5) 0.019(5) 0.002(5)
C16 0.039(5) 0.043(6) 0.033(5) -0.004(5) 0.012(4) -0.001(4)
C18 0.041(5) 0.036(4) 0.025(5) 0.010(4) 0.011(4) -0.003(4)
C19 0.043(6) 0.050(5) 0.045(6) -0.001(4) 0.019(5) -0.005(5)
C20 0.042(6) 0.056(5) 0.039(6) 0.009(5) 0.015(5) -0.008(5)
C21 0.048(7) 0.099(8) 0.046(7) 0.007(6) 0.024(6) 0.004(6)
C22 0.055(7) 0.110(8) 0.060(8) 0.000(7) 0.022(7) 0.005(7)
C23 0.065(9) 0.123(10) 0.104(12) -0.019(9) 0.048(9) -0.006(8)
C24 0.041(7) 0.110(9) 0.119(13) -0.032(8) 0.020(8) -0.015(7)
C25 0.048(7) 0.089(7) 0.069(8) -0.033(6) 0.011(6) -0.034(6)
C26 0.043(6) 0.039(5) 0.061(7) 0.006(5) 0.025(5) 0.007(4)
C27 0.031(5) 0.051(5) 0.035(5) -0.004(4) 0.011(4) -0.003(4)
C29 0.026(5) 0.056(5) 0.045(6) 0.002(5) -0.003(4) -0.003(4)
C30 0.044(6) 0.051(5) 0.027(5) 0.002(4) 0.007(4) -0.006(5)
C31 0.060(7) 0.041(5) 0.044(6) 0.016(4) 0.011(5) 0.008(5)
C32 0.087(8) 0.040(5) 0.060(7) 0.010(5) 0.035(6) -0.009(5)
C33 0.066(7) 0.046(6) 0.075(8) 0.001(5) 0.045(6) -0.005(5)
C34 0.061(7) 0.048(5) 0.043(6) -0.002(4) 0.020(5) 0.006(5)
C35 0.036(5) 0.035(4) 0.049(6) -0.001(4) 0.008(5) -0.006(4)
C36 0.033(5) 0.042(4) 0.033(5) 0.005(4) 0.006(4) 0.001(4)
C37 0.030(5) 0.033(4) 0.043(6) 0.009(4) 0.015(4) 0.004(4)
C38 0.037(6) 0.042(5) 0.044(6) 0.009(5) 0.013(5) -0.004(5)
C40 0.071(8) 0.124(10) 0.026(6) 0.023(6) 0.007(6) -0.013(7)
C41 0.106(11) 0.224(16) 0.048(8) 0.023(9) 0.037(8) -0.006(11)
C42 0.149(14) 0.116(10) 0.093(11) 0.067(9) -0.025(10) 0.014(10)
C43 0.054(7) 0.155(11) 0.051(8) 0.001(7) 0.001(6) -0.016(8)
N1 0.040(4) 0.036(4) 0.036(5) -0.005(3) 0.010(4) 0.001(4)
N11 0.048(5) 0.038(4) 0.033(4) -0.004(3) 0.016(4) -0.004(4)
N15 0.058(5) 0.043(4) 0.053(5) 0.012(4) 0.006(4) -0.001(4)
N17 0.045(4) 0.031(4) 0.039(5) -0.008(3) 0.023(4) -0.007(3)
N28 0.028(4) 0.036(3) 0.036(4) -0.002(3) 0.007(3) -0.004(3)
N39 0.060(6) 0.054(5) 0.041(5) 0.016(4) 0.010(4) 0.001(4)
O1 0.064(4) 0.037(3) 0.086(5) -0.022(3) 0.037(4) -0.018(3)
O2 0.074(5) 0.039(3) 0.047(4) 0.011(3) 0.014(4) -0.002(3)
O3 0.094(6) 0.061(4) 0.044(4) -0.021(4) 0.002(4) 0.027(4)
O4 0.040(4) 0.083(4) 0.103(6) 0.053(4) 0.025(4) 0.019(4)
O5 0.071(5) 0.054(4) 0.054(5) -0.013(4) 0.002(4) -0.003(4)
Cl1 0.079(2) 0.0486(13) 0.098(2) 0.0018(15) 0.0161(18) -0.0025(14)
O3W 0.103(6) 0.081(5) 0.073(6) -0.001(4) 0.021(5) 0.011(4)
O2W 0.155(8) 0.045(3) 0.103(7) -0.007(4) 0.069(6) -0.009(5)
O1W 0.372(17) 0.067(5) 0.132(9) -0.003(6) -0.023(10) -0.035(8)

loop_
_atom_type_symbol
_atom_type_description
_atom_type_scat_dispersion_real
_atom_type_scat_dispersion_imag
_atom_type_scat_source
C C 0.0033 0.0016 'International Tables Vol C Tables 4.2.6.8 and 6.1.1.4'
H H 0.0000 0.0000 'International Tables Vol C Tables 4.2.6.8 and 6.1.1.4'
N N 0.0061 0.0033 'International Tables Vol C Tables 4.2.6.8 and 6.1.1.4'
O O 0.0106 0.0060 'International Tables Vol C Tables 4.2.6.8 and 6.1.1.4'
Cl Cl 0.1484 0.1585 'International Tables Vol C Tables 4.2.6.8 and 6.1.1.4'

loop_
_geom_angle_atom_site_label_1
_geom_angle_atom_site_label_2
_geom_angle_atom_site_label_3
_geom_angle
C2 C1 C9 120.0
C3 C2 C1 120.0
C2 C3 C4 120.0
C5 C4 C3 120.0
C4 C5 C9 120.0
C4 C5 C6 123.4(6)
C9 C5 C6 116.6(6)
N1 C9 C5 123.5(6)
N1 C9 C1 116.4(6)
C5 C9 C1 120.0
C7 C6 C5 121.0(8)
C6 C7 C8 117.3(8)
N1 C8 C7 124.2(8)
N1 C8 C10 116.5(8)
C7 C8 C10 119.3(8)
O1 C10 N11 123.4(8)
O1 C10 C8 121.5(8)
N11 C10 C8 115.2(7)
N11 C12 C13 110.2(7)
N11 C12 C16 114.6(7)
C13 C12 C16 110.5(7)
C14 C13 C12 112.9(7)
O2 C14 N15 123.0(8)
O2 C14 C13 121.2(8)
N15 C14 C13 115.7(7)
O3 C16 N17 123.5(8)
O3 C16 C12 119.7(7)
N17 C16 C12 116.8(7)
N17 C18 C19 109.9(6)
N17 C18 C26 107.3(6)
C19 C18 C26 113.2(7)
C20 C19 C18 111.2(6)
C21 C20 C25 120.0
C21 C20 C19 119.3(6)
C25 C20 C19 120.7(6)
C22 C21 C20 120.0
C23 C22 C21 120.0
C22 C23 C24 120.0
C25 C24 C23 120.0
C24 C25 C20 120.0
O4 C26 C27 108.1(7)
O4 C26 C18 111.3(7)
C27 C26 C18 108.4(7)
N28 C27 C26 115.2(7)
N28 C29 C30 112.7(6)
C31 C30 C29 113.5(7)
C31 C30 C35 112.9(7)
C29 C30 C35 110.5(7)
C30 C31 C32 111.0(7)
C31 C32 C33 110.9(8)
C34 C33 C32 109.8(8)
C33 C34 C35 112.5(7)
C30 C35 C34 110.5(7)
C30 C35 C36 109.7(7)
C34 C35 C36 114.1(7)
C37 C36 C35 114.1(7)
N28 C37 C36 110.6(6)
N28 C37 C38 108.7(6)
C36 C37 C38 108.0(6)
O5 C38 N39 126.9(9)
O5 C38 C37 118.9(7)
N39 C38 C37 113.8(8)
N39 C40 C43 111.0(8)
N39 C40 C41 109.7(9)
C43 C40 C41 111.0(11)
N39 C40 C42 106.3(9)
C43 C40 C42 108.4(10)
C41 C40 C42 110.3(10)
C8 N1 C9 117.2(7)
C10 N11 C12 122.9(7)
C16 N17 C18 122.9(7)
C37 N28 C27 116.3(6)
C37 N28 C29 111.7(6)
C27 N28 C29 110.1(6)
C38 N39 C40 126.4(8)

loop_
_geom_bond_atom_site_label_1
_geom_bond_atom_site_label_2
_geom_bond_distance
C1 C2 1.3900
C1 C9 1.3900
C2 C3 1.3900
C3 C4 1.3900
C4 C5 1.3900
C5 C9 1.3900
C5 C6 1.429(11)
C9 N1 1.362(8)
C6 C7 1.352(11)
C7 C8 1.419(11)
C8 N1 1.329(9)
C8 C10 1.495(11)
C10 O1 1.227(9)
C10 N11 1.328(9)
C12 N11 1.460(9)
C12 C13 1.524(10)
C12 C16 1.521(10)
C13 C14 1.508(10)
C14 O2 1.231(9)
C14 N15 1.314(10)
C16 O3 1.201(8)
C16 N17 1.350(9)
C18 N17 1.454(9)
C18 C19 1.521(10)
C18 C26 1.539(10)
C19 C20 1.507(9)
C20 C21 1.3900
C20 C25 1.3900
C21 C22 1.3900
C22 C23 1.3900
C23 C24 1.3900
C24 C25 1.3900
C26 O4 1.416(10)
C26 C27 1.515(10)
C27 N28 1.503(9)
C29 N28 1.505(9)
C29 C30 1.521(10)
C30 C31 1.497(10)
C30 C35 1.527(10)
C31 C32 1.532(12)
C32 C33 1.522(12)
C33 C34 1.503(11)
C34 C35 1.535(11)
C35 C36 1.528(10)
C36 C37 1.522(10)
C37 N28 1.494(9)
C37 C38 1.554(11)
C38 O5 1.221(9)
C38 N39 1.321(10)
C40 N39 1.483(11)
C40 C43 1.496(13)
C40 C41 1.502(14)
C40 C42 1.524(15)
